data_2206920
loop_
_publ_author_name
'Shazia Anjum'
'M. Iqbal Choudhary'
'Shamsher Ali'
'Hoong-Kun Fun'
Atta-ur-Rahman

_publ_section_title
;
 2-(Methoxycarbonyl)succinanilic acid
;
_journal_coeditor_code CI6655
_journal_issue 10
_journal_name_full 'Acta Crystallographica Section E'
_journal_page_first o3520
_journal_page_last o3522
_journal_paper_doi 10.1107/S1600536805029703
_journal_volume 61
_journal_year 2005
_chemical_formula_iupac 'C12 H13 N O5'
_chemical_formula_moiety 'C12 H13 N O5'
_chemical_formula_sum 'C12 H13 N O5'
_chemical_formula_weight 251.23
_chemical_melting_point 398.0(10)
_chemical_name_systematic
;
 2-Methoxycarbonyl succinanilic acid
;
_space_group_IT_number 15
_symmetry_cell_setting monoclinic
_symmetry_space_group_name_Hall '-C 2yc'
_symmetry_space_group_name_H-M 'C 1 2/c 1'
_atom_sites_solution_hydrogens geom
_atom_sites_solution_primary direct
_atom_sites_solution_secondary difmap
_audit_creation_method SHELXL97
_cell_angle_alpha 90.00
_cell_angle_beta 93.001(2)
_cell_angle_gamma 90.00
_cell_formula_units_Z 8
_cell_length_a 18.301(2)
_cell_length_b 12.1788(15)
_cell_length_c 10.8967(14)
_cell_measurement_reflns_used 5412
_cell_measurement_temperature 293(2)
_cell_measurement_theta_max 26.5
_cell_measurement_theta_min 2.0
_cell_volume 2425.4(5)
_computing_cell_refinement 'SAINT (Siemens, 1997)'
_computing_data_collection 'SMART (Siemens, 1997)'
_computing_data_reduction SAINT
_computing_molecular_graphics SHELXTL
_computing_publication_material
;
SHELXTL, PARST (Nardelli, 1995) and PLATON (Spek, 2003)
;
_computing_structure_refinement SHELXTL
_computing_structure_solution 'SHELXTL (Sheldrick, 1997)'
_diffrn_ambient_temperature 293(2)
_diffrn_detector_area_resol_mean 8.33
_diffrn_measured_fraction_theta_full 0.994
_diffrn_measured_fraction_theta_max 0.994
_diffrn_measurement_device_type 'Siemens SMART CCD area-detector'
_diffrn_measurement_method \w
_diffrn_radiation_monochromator graphite
_diffrn_radiation_source 'fine-focus sealed tube'
_diffrn_radiation_type MoK\a
_diffrn_radiation_wavelength 0.71073
_diffrn_reflns_av_R_equivalents 0.0193
_diffrn_reflns_av_sigmaI/netI 0.0202
_diffrn_reflns_limit_h_max 22
_diffrn_reflns_limit_h_min -22
_diffrn_reflns_limit_k_max 14
_diffrn_reflns_limit_k_min -15
_diffrn_reflns_limit_l_max 13
_diffrn_reflns_limit_l_min -12
_diffrn_reflns_number 6736
_diffrn_reflns_theta_full 26.50
_diffrn_reflns_theta_max 26.50
_diffrn_reflns_theta_min 2.01
_diffrn_standards_decay_% 0
_diffrn_standards_number 0
_exptl_absorpt_coefficient_mu 0.108
_exptl_absorpt_correction_T_max 0.9745
_exptl_absorpt_correction_T_min 0.9559
_exptl_absorpt_correction_type multi-scan
_exptl_absorpt_process_details '(SADABS; Sheldrick, 1996)'
_exptl_crystal_colour colourless
_exptl_crystal_density_diffrn 1.376
_exptl_crystal_density_method 'not measured'
_exptl_crystal_description Block
_exptl_crystal_F_000 1056
_exptl_crystal_size_max 0.42
_exptl_crystal_size_mid 0.27
_exptl_crystal_size_min 0.24
_refine_diff_density_max 0.198
_refine_diff_density_min -0.167
_refine_ls_extinction_coef 0.0070(10)
_refine_ls_extinction_expression Fc^*^=kFc[1+0.001xFc^2^\l^3^/sin(2\q)]^-1/4^
_refine_ls_extinction_method 'SHELXTL (Sheldrick, 1997)'
_refine_ls_goodness_of_fit_ref 1.042
_refine_ls_hydrogen_treatment mixed
_refine_ls_matrix_type full
_refine_ls_number_parameters 169
_refine_ls_number_reflns 2498
_refine_ls_number_restraints 0
_refine_ls_restrained_S_all 1.042
_refine_ls_R_factor_all 0.0458
_refine_ls_R_factor_gt 0.0419
_refine_ls_shift/su_max 0.001
_refine_ls_shift/su_mean 0.000
_refine_ls_structure_factor_coef Fsqd
_refine_ls_weighting_details 'calc w = 1/[\s^2^(Fo^2^)+(0.0551P)^2^+1.0027P] where P=(Fo^2^+2Fc^2^)/3'
_refine_ls_weighting_scheme calc
_refine_ls_wR_factor_gt 0.1087
_refine_ls_wR_factor_ref 0.1129
_reflns_number_gt 2230
_reflns_number_total 2498
_reflns_threshold_expression I>2\s(I)
_cod_data_source_file ci6655.cif
_cod_data_source_block I
_cod_depositor_comments
;
The following automatic conversions were performed:
'_symmetry_cell_setting' value 'Monoclinic' changed to 'monoclinic'
according to '/home/saulius/struct/CIF-dictionaries/cif_core.dic'
dictionary named 'cif_core.dic' version 2.4.1 from
2010-06-29.

'_geom_hbond_publ_flag' value 'YES' changed to 'yes'
according to '/home/saulius/struct/CIF-dictionaries/cif_core.dic'
dictionary named 'cif_core.dic' version 2.4.1 from 2010-06-29 (6 times).

Automatic conversion script
Id: cif_fix_enum 1527 2010-12-29 10:47:43Z saulius 

The following automatic conversions were performed:

'_chemical_melting_point' value '397-399K' was changed to '398.0(10)'
- the average value was taken and precision was estimated.

Automatic conversion script
Id: cif_fix_values 1646 2011-03-28 12:23:43Z adriana 

The following automatic conversions were performed:

'_chemical_melting_point' value '397-399K' was changed to '398.0(10)'
- the average value was taken and precision was
estimated.

'_symmetry_cell_setting' value 'Monoclinic' changed to
'monoclinic' according to
/home/saulius/struct/CIF-dictionaries/cif_core.dic dictionary named
'cif_core.dic' version 2.4.1 from
2010-06-29.

'_geom_hbond_publ_flag' value 'YES' changed to 'yes'
according to /home/saulius/struct/CIF-dictionaries/cif_core.dic
dictionary named 'cif_core.dic' version 2.4.1 from 2010-06-29 (6
times).

Automatic conversion script
Id: cif_fix_values 1715 2011-07-08 13:25:40Z adriana 
;
_cod_original_cell_volume 2425.3(5)
_cod_original_sg_symbol_H-M 'C 2/c'
_cod_database_code 2206920
_cod_database_fobs_code 2206920

loop_
_symmetry_equiv_pos_as_xyz
'x, y, z'
'-x, y, -z+1/2'
'x+1/2, y+1/2, z'
'-x+1/2, y+1/2, -z+1/2'
'-x, -y, -z'
'x, -y, z-1/2'
'-x+1/2, -y+1/2, -z'
'x+1/2, -y+1/2, z-1/2'

loop_
_atom_site_label
_atom_site_fract_x
_atom_site_fract_y
_atom_site_fract_z
_atom_site_U_iso_or_equiv
_atom_site_adp_type
_atom_site_calc_flag
_atom_site_refinement_flags
_atom_site_occupancy
_atom_site_type_symbol
O1 0.07221(6) 0.13681(9) 0.38233(10) 0.0698(3) Uani d . 1 O
O2 0.13261(8) 0.17696(9) 0.21797(12) 0.0851(4) Uani d . 1 O
O3 0.26540(7) -0.09981(9) -0.00945(12) 0.0803(4) Uani d . 1 O
O4 0.42082(5) 0.04780(10) 0.03564(9) 0.0647(3) Uani d . 1 O
O5 0.44972(6) -0.00629(11) -0.14972(10) 0.0679(3) Uani d . 1 O
N1 0.20032(7) 0.01423(9) 0.10851(10) 0.0514(3) Uani d . 1 N
H1N 0.1925 0.0830 0.1203 0.062 Uiso calc R 1 H
C1 0.11698(7) -0.01165(11) 0.27169(13) 0.0498(3) Uani d . 1 C
C2 0.08014(8) -0.08239(14) 0.34819(15) 0.0613(4) Uani d . 1 C
H2 0.0505 -0.0532 0.4068 0.074 Uiso calc R 1 H
C3 0.08703(9) -0.19425(14) 0.33833(17) 0.0681(4) Uani d . 1 C
H3 0.0621 -0.2404 0.3897 0.082 Uiso calc R 1 H
C4 0.13086(9) -0.23748(13) 0.25248(16) 0.0649(4) Uani d . 1 C
H4 0.1352 -0.3133 0.2461 0.078 Uiso calc R 1 H
C5 0.16877(9) -0.17094(12) 0.17519(13) 0.0569(4) Uani d . 1 C
H5 0.1986 -0.2019 0.1179 0.068 Uiso calc R 1 H
C6 0.16216(7) -0.05669(11) 0.18342(12) 0.0474(3) Uani d . 1 C
C7 0.24768(7) -0.00845(11) 0.02023(12) 0.0478(3) Uani d . 1 C
C8 0.27596(7) 0.09339(11) -0.04048(12) 0.0473(3) Uani d . 1 C
H8A 0.2972 0.1421 0.0222 0.057 Uiso calc R 1 H
H8B 0.2353 0.1315 -0.0823 0.057 Uiso calc R 1 H
C9 0.33291(7) 0.06764(12) -0.13204(12) 0.0507(3) Uani d . 1 C
H9A 0.3150 0.0086 -0.1853 0.061 Uiso calc R 1 H
H9B 0.3398 0.1318 -0.1829 0.061 Uiso calc R 1 H
C10 0.40495(7) 0.03491(10) -0.07268(12) 0.0451(3) Uani d . 1 C
C11 0.10887(8) 0.10874(12) 0.28557(13) 0.0558(4) Uani d . 1 C
C12 0.06633(12) 0.25315(15) 0.40603(17) 0.0822(6) Uani d . 1 C
H12A 0.0422 0.2643 0.4812 0.123 Uiso calc R 1 H
H12B 0.0385 0.2875 0.3395 0.123 Uiso calc R 1 H
H12C 0.1144 0.2849 0.4131 0.123 Uiso calc R 1 H
H1O5 0.4900(13) -0.0210(17) -0.107(2) 0.094(7) Uiso d . 1 H

loop_
_atom_site_aniso_label
_atom_site_aniso_U_11
_atom_site_aniso_U_22
_atom_site_aniso_U_33
_atom_site_aniso_U_12
_atom_site_aniso_U_13
_atom_site_aniso_U_23
O1 0.0760(7) 0.0660(7) 0.0697(7) 0.0113(5) 0.0266(6) 0.0017(5)
O2 0.1269(11) 0.0472(6) 0.0861(8) 0.0148(6) 0.0528(8) 0.0094(6)
O3 0.0983(9) 0.0442(6) 0.1023(9) 0.0075(6) 0.0432(7) -0.0041(6)
O4 0.0512(6) 0.0870(8) 0.0558(6) 0.0166(5) 0.0005(4) -0.0161(5)
O5 0.0473(6) 0.0996(9) 0.0575(6) 0.0100(5) 0.0081(5) -0.0179(6)
N1 0.0626(7) 0.0394(6) 0.0530(6) 0.0041(5) 0.0121(5) 0.0015(5)
C1 0.0458(7) 0.0500(7) 0.0533(7) 0.0001(5) 0.0012(6) 0.0062(6)
C2 0.0496(8) 0.0666(9) 0.0681(9) -0.0035(7) 0.0081(7) 0.0119(7)
C3 0.0617(9) 0.0616(9) 0.0809(11) -0.0166(7) 0.0034(8) 0.0177(8)
C4 0.0759(10) 0.0441(7) 0.0732(10) -0.0145(7) -0.0100(8) 0.0049(7)
C5 0.0687(9) 0.0451(7) 0.0562(8) -0.0036(6) -0.0037(6) -0.0024(6)
C6 0.0495(7) 0.0447(7) 0.0474(7) -0.0024(5) -0.0033(5) 0.0030(5)
C7 0.0473(7) 0.0442(7) 0.0517(7) 0.0051(5) 0.0012(5) -0.0013(5)
C8 0.0438(6) 0.0445(7) 0.0536(7) 0.0058(5) 0.0012(5) 0.0013(5)
C9 0.0517(7) 0.0510(7) 0.0495(7) 0.0034(6) 0.0042(6) 0.0039(6)
C10 0.0445(7) 0.0403(6) 0.0512(7) -0.0029(5) 0.0085(5) -0.0036(5)
C11 0.0558(8) 0.0563(8) 0.0561(8) 0.0087(6) 0.0106(6) 0.0052(6)
C12 0.1029(14) 0.0695(11) 0.0762(11) 0.0241(10) 0.0242(10) -0.0058(9)

loop_
_atom_type_symbol
_atom_type_description
_atom_type_scat_dispersion_real
_atom_type_scat_dispersion_imag
_atom_type_scat_source
C C 0.0033 0.0016 'International Tables Vol C Tables 4.2.6.8 and 6.1.1.4'
H H 0.0000 0.0000 'International Tables Vol C Tables 4.2.6.8 and 6.1.1.4'
N N 0.0061 0.0033 'International Tables Vol C Tables 4.2.6.8 and 6.1.1.4'
O O 0.0106 0.0060 'International Tables Vol C Tables 4.2.6.8 and 6.1.1.4'

loop_
_geom_angle_atom_site_label_1
_geom_angle_atom_site_label_2
_geom_angle_atom_site_label_3
_geom_angle
C11 O1 C12 116.17(13)
C10 O5 H1O5 105.8(14)
C7 N1 C6 130.13(11)
C7 N1 H1N 114.9
C6 N1 H1N 114.9
C2 C1 C6 119.03(14)
C2 C1 C11 119.69(13)
C6 C1 C11 121.28(12)
C3 C2 C1 121.08(15)
C3 C2 H2 119.5
C1 C2 H2 119.5
C4 C3 C2 119.64(15)
C4 C3 H3 120.2
C2 C3 H3 120.2
C3 C4 C5 121.45(15)
C3 C4 H4 119.3
C5 C4 H4 119.3
C4 C5 C6 119.75(15)
C4 C5 H5 120.1
C6 C5 H5 120.1
C5 C6 N1 121.91(13)
C5 C6 C1 119.04(13)
N1 C6 C1 119.04(12)
O3 C7 N1 124.61(13)
O3 C7 C8 122.44(12)
N1 C7 C8 112.94(11)
C7 C8 C9 112.48(11)
C7 C8 H8A 109.1
C9 C8 H8A 109.1
C7 C8 H8B 109.1
C9 C8 H8B 109.1
H8A C8 H8B 107.8
C10 C9 C8 113.15(11)
C10 C9 H9A 108.9
C8 C9 H9A 108.9
C10 C9 H9B 108.9
C8 C9 H9B 108.9
H9A C9 H9B 107.8
O4 C10 O5 123.42(13)
O4 C10 C9 123.32(12)
O5 C10 C9 113.24(12)
O2 C11 O1 121.47(14)
O2 C11 C1 125.30(13)
O1 C11 C1 113.23(12)
O1 C12 H12A 109.5
O1 C12 H12B 109.5
H12A C12 H12B 109.5
O1 C12 H12C 109.5
H12A C12 H12C 109.5
H12B C12 H12C 109.5

loop_
_geom_bond_atom_site_label_1
_geom_bond_atom_site_label_2
_geom_bond_distance
O1 C11 1.3240(18)
O1 C12 1.445(2)
O2 C11 1.2063(18)
O3 C7 1.2078(17)
O4 C10 1.2110(16)
O5 C10 1.3037(16)
O5 H1O5 0.87(2)
N1 C7 1.3566(17)
N1 C6 1.3999(17)
N1 H1N 0.86
C1 C2 1.397(2)
C1 C6 1.4117(19)
C1 C11 1.482(2)
C2 C3 1.373(2)
C2 H2 0.93
C3 C4 1.369(2)
C3 H3 0.93
C4 C5 1.381(2)
C4 H4 0.93
C5 C6 1.3999(19)
C5 H5 0.93
C7 C8 1.5099(19)
C8 C9 1.5129(18)
C8 H8A 0.97
C8 H8B 0.97
C9 C10 1.4921(19)
C9 H9A 0.97
C9 H9B 0.97
C12 H12A 0.96
C12 H12B 0.96
C12 H12C 0.96

loop_
_geom_hbond_atom_site_label_D
_geom_hbond_atom_site_label_H
_geom_hbond_atom_site_label_A
_geom_hbond_site_symmetry_A
_geom_hbond_distance_DH
_geom_hbond_distance_HA
_geom_hbond_distance_DA
_geom_hbond_angle_DHA
_geom_hbond_publ_flag
N1 H1N O2 1_555 0.86 1.94 2.6534(17) 139 yes
O5 H1O5 O4 5_655 0.87(2) 1.80(2) 2.6657(15) 173(2) yes
C2 H2 O1 1_555 0.93 2.36 2.700(2) 101 yes
C5 H5 O3 1_555 0.93 2.27 2.881(2) 123 yes
C9 H9B O2 7_555 0.97 2.42 3.3184(19) 154 yes
C8 H8B Cg1 6_555 0.97 2.58 3.4470(15) 149 yes

loop_
_geom_torsion_atom_site_label_1
_geom_torsion_atom_site_label_2
_geom_torsion_atom_site_label_3
_geom_torsion_atom_site_label_4
_geom_torsion
C6 C1 C2 C3 -0.3(2)
C11 C1 C2 C3 -179.44(14)
C1 C2 C3 C4 0.2(2)
C2 C3 C4 C5 0.2(2)
C3 C4 C5 C6 -0.5(2)
C4 C5 C6 N1 178.98(13)
C4 C5 C6 C1 0.4(2)
C7 N1 C6 C5 -0.2(2)
C7 N1 C6 C1 178.34(13)
C2 C1 C6 C5 0.0(2)
C11 C1 C6 C5 179.10(13)
C2 C1 C6 N1 -178.64(13)
C11 C1 C6 N1 0.50(19)
C6 N1 C7 O3 0.1(2)
C6 N1 C7 C8 179.10(13)
O3 C7 C8 C9 -5.2(2)
N1 C7 C8 C9 175.77(11)
C7 C8 C9 C10 -73.29(15)
C8 C9 C10 O4 -13.44(19)
C8 C9 C10 O5 168.23(12)
C12 O1 C11 O2 -3.6(2)
C12 O1 C11 C1 176.13(14)
C2 C1 C11 O2 -172.99(17)
C6 C1 C11 O2 7.9(2)
C2 C1 C11 O1 7.3(2)
C6 C1 C11 O1 -171.88(13)

loop_
_cod_related_entry_id
_cod_related_entry_database
_cod_related_entry_code
1 ChemSpider 603907
